data_4077893
loop_
_publ_author_name
'Inoki, Daisuke'
'Matsumoto, Takahiro'
'Nakai, Hidetaka'
'Ogo, Seiji'

_publ_section_title
;
 Experimental Study of Reductive Elimination of H2from Rhodium Hydride
 Species
;
_journal_issue 8
_journal_name_full Organometallics
_journal_page_first 2996
_journal_paper_doi 10.1021/om2009759
_journal_volume 31
_journal_year 2012
_chemical_formula_sum 'C38 H31 F6 N9 O6 Rh2 S2'
_chemical_formula_weight 1093.64
_space_group_IT_number 2
_symmetry_cell_setting triclinic
_symmetry_Int_Tables_number 2
_symmetry_space_group_name_Hall '-P 1'
_symmetry_space_group_name_H-M 'P -1'
_cell_angle_alpha 69.00(2)
_cell_angle_beta 63.64(2)
_cell_angle_gamma 61.90(2)
_cell_formula_units_Z 2
_cell_length_a 13.632(2)
_cell_length_b 13.727(1)
_cell_length_c 14.1396(8)
_cell_measurement_reflns_used 3613
_cell_measurement_temperature 123.2
_cell_measurement_theta_max 27.5
_cell_measurement_theta_min 7.5
_cell_volume 2053.7(6)
_computing_cell_refinement CRYSTALCLEAR
_computing_data_collection CRYSTALCLEAR
_computing_data_reduction 'teXsan Ver. 2.0'
_computing_publication_material 'teXsan Ver. 2.0'
_computing_structure_refinement 'teXsan Ver. 2.0'
_computing_structure_solution 'DIRDIF94 (PATTY)'
_diffrn_ambient_temperature 123.2
_diffrn_detector_area_resol_mean 28.57
_diffrn_measured_fraction_theta_full 0.951
_diffrn_measured_fraction_theta_max 0.9464
_diffrn_measurement_device_type 'Rigaku/MSC Saturn CCD'
_diffrn_measurement_method \w
_diffrn_radiation_type 'Mo K\a'
_diffrn_radiation_wavelength 0.7107
_diffrn_reflns_av_R_equivalents 0.035
_diffrn_reflns_limit_h_max 17
_diffrn_reflns_limit_h_min -17
_diffrn_reflns_limit_k_max 17
_diffrn_reflns_limit_k_min -17
_diffrn_reflns_limit_l_max 18
_diffrn_reflns_limit_l_min -18
_diffrn_reflns_number 21770
_diffrn_reflns_theta_full 25.00
_diffrn_reflns_theta_max 27.49
_exptl_absorpt_coefficient_mu 0.990
_exptl_absorpt_correction_T_max 0.940
_exptl_absorpt_correction_T_min 0.891
_exptl_absorpt_correction_type multi-scan
_exptl_absorpt_process_details '(Jacobson, 1998)'
_exptl_crystal_colour Purple
_exptl_crystal_density_diffrn 1.768
_exptl_crystal_density_method 'not measured'
_exptl_crystal_description Block
_exptl_crystal_F_000 1092.00
_exptl_crystal_size_max 0.150
_exptl_crystal_size_mid 0.120
_exptl_crystal_size_min 0.100
_refine_diff_density_max 0.93
_refine_diff_density_min -0.75
_refine_ls_extinction_method none
_refine_ls_goodness_of_fit_ref 1.002
_refine_ls_hydrogen_treatment noref
_refine_ls_number_parameters 568
_refine_ls_number_reflns 8906
_refine_ls_R_factor_gt 0.0436
_refine_ls_shift/su_max 0.0003
_refine_ls_structure_factor_coef Fsqd
_refine_ls_weighting_details 'w = 1/[\s^2^(Fo^2^) + (0.01100(Max(Fo^2^,0) + 2Fc^2^)/3)^2^]'
_refine_ls_weighting_scheme calc
_refine_ls_wR_factor_ref 0.0900
_reflns_number_gt 6368
_reflns_number_total 8906
_reflns_threshold_expression F^2^>2.0\s(F^2^)
_cod_data_source_file om2009759_si_001.cif
_cod_data_source_block '_Rh_low_valent_tetramer'
_cod_original_cell_volume 2053.7(3)
_cod_original_sg_symbol_H-M 'P -1         '
_cod_original_formula_sum 'C38 H31 F6 N9 O6 Rh2 S2 '
_cod_database_code 4077893

loop_
_symmetry_equiv_pos_as_xyz
x,y,z
-x,-y,-z

loop_
_atom_site_label
_atom_site_type_symbol
_atom_site_fract_x
_atom_site_fract_y
_atom_site_fract_z
_atom_site_U_iso_or_equiv
_atom_site_adp_type
_atom_site_occupancy
_atom_site_symmetry_multiplicity
_atom_site_calc_flag
Rh(1) Rh 0.12720(2) 0.46613(2) -0.00688(2) 0.04390(8) Uani 1.00 1 d
Rh(2) Rh 0.37439(3) 0.42360(3) -0.00436(3) 0.05192(10) Uani 1.00 1 d
S(1) S 0.2924(1) 0.0602(1) 0.7836(1) 0.0705(4) Uani 1.00 1 d
S(2) S 0.7155(1) 0.2620(1) 0.5834(1) 0.0850(5) Uani 1.00 1 d
F(1) F 0.3335(5) 0.1282(4) 0.5792(3) 0.173(2) Uani 1.00 1 d
F(2) F 0.4773(4) 0.0777(4) 0.6235(3) 0.151(2) Uani 1.00 1 d
F(3) F 0.4253(4) -0.0428(3) 0.6219(3) 0.137(1) Uani 1.00 1 d
F(4) F 0.7900(6) 0.2192(9) 0.3975(4) 0.288(3) Uani 1.00 1 d
F(5) F 0.9009(4) 0.1147(5) 0.4833(4) 0.188(2) Uani 1.00 1 d
F(6) F 0.7417(7) 0.0969(8) 0.5234(9) 0.287(5) Uani 1.00 1 d
O(1) O 0.2614(3) 0.1722(3) 0.7921(3) 0.094(1) Uani 1.00 1 d
O(2) O 0.2006(3) 0.0309(4) 0.7950(3) 0.117(2) Uani 1.00 1 d
O(3) O 0.3686(4) -0.0236(3) 0.8429(3) 0.104(1) Uani 1.00 1 d
O(4) O 0.7713(5) 0.3399(5) 0.5369(5) 0.186(2) Uani 1.00 1 d
O(5) O 0.5980(3) 0.3057(5) 0.5879(4) 0.148(2) Uani 1.00 1 d
O(6) O 0.7381(4) 0.1915(3) 0.6781(3) 0.110(2) Uani 1.00 1 d
N(1) N 0.1013(2) 0.6302(3) -0.0377(2) 0.0455(8) Uani 1.00 1 d
N(2) N 0.0640(2) 0.4895(3) 0.1374(2) 0.0492(9) Uani 1.00 1 d
N(3) N 0.1411(3) 0.3075(3) 0.0732(3) 0.0508(9) Uani 1.00 1 d
N(4) N 0.2040(3) 0.4393(3) -0.1597(2) 0.0474(9) Uani 1.00 1 d
N(5) N 0.4160(3) 0.5237(3) -0.1495(2) 0.0493(9) Uani 1.00 1 d
N(6) N 0.3386(2) 0.5556(3) 0.0406(3) 0.0502(9) Uani 1.00 1 d
N(7) N 0.3365(3) 0.3659(3) 0.1570(3) 0.058(1) Uani 1.00 1 d
N(8) N 0.4310(3) 0.2822(3) -0.0570(3) 0.061(1) Uani 1.00 1 d
N(9) N 0.0256(7) 0.2828(8) 0.5639(5) 0.165(3) Uani 1.00 1 d
C(1) C 0.1280(3) 0.6978(3) -0.1333(3) 0.049(1) Uani 1.00 1 d
C(2) C 0.1090(4) 0.8083(4) -0.1424(4) 0.062(1) Uani 1.00 1 d
C(3) C 0.0590(4) 0.8522(4) -0.0514(4) 0.067(1) Uani 1.00 1 d
C(4) C 0.0293(3) 0.7847(4) 0.0478(4) 0.060(1) Uani 1.00 1 d
C(5) C 0.0518(3) 0.6745(3) 0.0532(3) 0.050(1) Uani 1.00 1 d
C(6) C 0.0296(3) 0.5936(4) 0.1532(3) 0.052(1) Uani 1.00 1 d
C(7) C -0.0196(4) 0.6127(4) 0.2571(4) 0.069(1) Uani 1.00 1 d
C(8) C -0.0313(4) 0.5243(6) 0.3416(4) 0.078(2) Uani 1.00 1 d
C(9) C 0.0043(4) 0.4189(5) 0.3242(3) 0.073(1) Uani 1.00 1 d
C(10) C 0.0544(3) 0.4014(4) 0.2188(3) 0.057(1) Uani 1.00 1 d
C(11) C 0.1009(3) 0.2970(4) 0.1818(3) 0.056(1) Uani 1.00 1 d
C(12) C 0.1094(4) 0.1909(5) 0.2494(4) 0.078(2) Uani 1.00 1 d
C(13) C 0.1592(5) 0.0973(5) 0.2053(5) 0.085(2) Uani 1.00 1 d
C(14) C 0.1967(4) 0.1095(4) 0.0967(5) 0.075(2) Uani 1.00 1 d
C(15) C 0.1868(4) 0.2144(4) 0.0329(4) 0.061(1) Uani 1.00 1 d
C(16) C 0.2517(3) 0.4242(3) -0.2454(3) 0.051(1) Uani 1.00 1 d
C(17) C 0.3148(4) 0.4041(4) -0.3545(3) 0.065(1) Uani 1.00 1 d
C(18) C 0.3864(6) 0.0549(5) 0.6457(5) 0.087(2) Uani 1.00 1 d
C(19) C 0.4567(4) 0.5006(4) -0.2475(4) 0.061(1) Uani 1.00 1 d
C(20) C 0.4763(4) 0.5794(5) -0.3410(4) 0.074(2) Uani 1.00 1 d
C(21) C 0.4521(4) 0.6858(5) -0.3334(4) 0.075(2) Uani 1.00 1 d
C(22) C 0.4123(4) 0.7106(4) -0.2342(4) 0.065(1) Uani 1.00 1 d
C(23) C 0.3943(3) 0.6296(3) -0.1424(3) 0.051(1) Uani 1.00 1 d
C(24) C 0.3517(3) 0.6471(3) -0.0329(3) 0.053(1) Uani 1.00 1 d
C(25) C 0.3242(4) 0.7446(4) -0.0017(4) 0.062(1) Uani 1.00 1 d
C(26) C 0.2845(4) 0.7458(4) 0.1052(4) 0.068(1) Uani 1.00 1 d
C(27) C 0.2717(4) 0.6525(4) 0.1802(4) 0.065(1) Uani 1.00 1 d
C(28) C 0.2995(3) 0.5553(4) 0.1475(3) 0.054(1) Uani 1.00 1 d
C(29) C 0.2977(3) 0.4482(4) 0.2136(3) 0.058(1) Uani 1.00 1 d
C(30) C 0.2640(4) 0.4240(5) 0.3254(4) 0.074(2) Uani 1.00 1 d
C(31) C 0.2707(5) 0.3193(6) 0.3796(4) 0.086(2) Uani 1.00 1 d
C(32) C 0.3110(5) 0.2371(5) 0.3247(5) 0.083(2) Uani 1.00 1 d
C(33) C 0.3436(4) 0.2621(4) 0.2120(4) 0.071(1) Uani 1.00 1 d
C(34) C 0.4676(4) 0.2056(4) -0.0938(4) 0.063(1) Uani 1.00 1 d
C(35) C 0.5132(5) 0.1115(4) -0.1451(5) 0.088(2) Uani 1.00 1 d
C(36) C 0.7871(7) 0.170(1) 0.4963(6) 0.156(4) Uani 1.00 1 d
C(37) C 0.0267(6) 0.1949(9) 0.6081(6) 0.112(3) Uani 1.00 1 d
C(38) C 0.0158(7) 0.0951(6) 0.6749(8) 0.143(3) Uani 1.00 1 d
H(1) H 0.1606 0.6683 -0.1967 0.0613 Uiso 1.00 1 calc
H(2) H 0.1314 0.8538 -0.2118 0.0768 Uiso 1.00 1 calc
H(3) H 0.0449 0.9289 -0.0564 0.0843 Uiso 1.00 1 calc
H(4) H -0.0078 0.8149 0.1127 0.0745 Uiso 1.00 1 calc
H(5) H -0.0439 0.6860 0.2700 0.0850 Uiso 1.00 1 calc
H(6) H -0.0662 0.5377 0.4134 0.0943 Uiso 1.00 1 calc
H(7) H -0.0045 0.3577 0.3834 0.0898 Uiso 1.00 1 calc
H(8) H 0.0787 0.1867 0.3270 0.0943 Uiso 1.00 1 calc
H(9) H 0.1688 0.0246 0.2506 0.1082 Uiso 1.00 1 calc
H(10) H 0.2310 0.0447 0.0619 0.0944 Uiso 1.00 1 calc
H(11) H 0.2136 0.2222 -0.0447 0.0755 Uiso 1.00 1 calc
H(12) H 0.3870 0.4151 -0.3818 0.0828 Uiso 1.00 1 calc
H(13) H 0.3306 0.3292 -0.3555 0.0828 Uiso 1.00 1 calc
H(14) H 0.2678 0.4551 -0.3986 0.0828 Uiso 1.00 1 calc
H(15) H 0.4732 0.4260 -0.2531 0.0757 Uiso 1.00 1 calc
H(16) H 0.5041 0.5606 -0.4097 0.0917 Uiso 1.00 1 calc
H(17) H 0.4632 0.7422 -0.3969 0.0931 Uiso 1.00 1 calc
H(18) H 0.3979 0.7847 -0.2281 0.0789 Uiso 1.00 1 calc
H(19) H 0.3330 0.8104 -0.0555 0.0770 Uiso 1.00 1 calc
H(20) H 0.2654 0.8126 0.1281 0.0844 Uiso 1.00 1 calc
H(21) H 0.2441 0.6531 0.2553 0.0805 Uiso 1.00 1 calc
H(22) H 0.2370 0.4839 0.3635 0.0922 Uiso 1.00 1 calc
H(23) H 0.2458 0.3036 0.4563 0.1088 Uiso 1.00 1 calc
H(24) H 0.3177 0.1619 0.3628 0.1008 Uiso 1.00 1 calc
H(25) H 0.3724 0.2034 0.1730 0.0919 Uiso 1.00 1 calc
H(26) H 0.4498 0.1051 -0.1525 0.1118 Uiso 1.00 1 calc
H(27) H 0.5698 0.1206 -0.2137 0.1118 Uiso 1.00 1 calc
H(28) H 0.5488 0.0430 -0.1015 0.1118 Uiso 1.00 1 calc
H(29) H -0.0655 0.1026 0.7132 0.1723 Uiso 1.00 1 calc
H(30) H 0.0547 0.0352 0.6376 0.1723 Uiso 1.00 1 calc
H(31) H 0.0507 0.0724 0.7311 0.1723 Uiso 1.00 1 calc

loop_
_atom_site_aniso_label
_atom_site_aniso_U_11
_atom_site_aniso_U_22
_atom_site_aniso_U_33
_atom_site_aniso_U_12
_atom_site_aniso_U_13
_atom_site_aniso_U_23
Rh(1) 0.0361(2) 0.0495(2) 0.0394(2) -0.0149(1) -0.0119(1) -0.0037(1)
Rh(2) 0.0440(2) 0.0544(2) 0.0557(2) -0.0180(1) -0.0166(1) -0.0089(2)
S(1) 0.0669(7) 0.0661(8) 0.0708(8) -0.0265(6) -0.0088(6) -0.0207(6)
S(2) 0.0715(9) 0.096(1) 0.0772(9) -0.0279(8) -0.0238(7) -0.0114(8)
F(1) 0.224(5) 0.139(3) 0.088(3) -0.017(3) -0.077(3) 0.013(2)
F(2) 0.120(3) 0.182(4) 0.133(3) -0.090(3) 0.033(3) -0.062(3)
F(3) 0.181(4) 0.090(2) 0.090(2) -0.040(2) 0.003(2) -0.042(2)
F(4) 0.197(5) 0.46(1) 0.089(3) 0.019(6) -0.060(4) -0.100(5)
F(5) 0.088(3) 0.244(5) 0.163(4) 0.034(3) -0.038(3) -0.103(4)
F(6) 0.215(7) 0.312(10) 0.43(2) -0.090(6) -0.036(7) -0.28(1)
O(1) 0.098(3) 0.066(2) 0.100(3) -0.024(2) -0.012(2) -0.033(2)
O(2) 0.091(3) 0.152(4) 0.129(3) -0.069(3) -0.002(2) -0.061(3)
O(3) 0.141(3) 0.080(2) 0.091(3) -0.044(2) -0.058(3) 0.011(2)
O(4) 0.179(5) 0.127(4) 0.210(6) -0.101(4) -0.053(4) 0.058(4)
O(5) 0.053(2) 0.202(5) 0.171(4) 0.009(3) -0.032(3) -0.103(4)
O(6) 0.162(4) 0.111(3) 0.065(2) -0.056(3) -0.050(2) -0.003(2)
N(1) 0.035(1) 0.053(2) 0.046(2) -0.014(1) -0.013(1) -0.011(1)
N(2) 0.034(2) 0.061(2) 0.044(2) -0.018(1) -0.012(1) -0.002(1)
N(3) 0.038(2) 0.052(2) 0.056(2) -0.018(1) -0.019(1) 0.003(2)
N(4) 0.040(2) 0.050(2) 0.048(2) -0.016(1) -0.014(1) -0.007(1)
N(5) 0.039(2) 0.058(2) 0.048(2) -0.019(1) -0.010(1) -0.010(1)
N(6) 0.038(2) 0.060(2) 0.053(2) -0.016(1) -0.016(1) -0.014(2)
N(7) 0.045(2) 0.061(2) 0.064(2) -0.019(2) -0.026(2) 0.001(2)
N(8) 0.047(2) 0.056(2) 0.073(2) -0.018(2) -0.020(2) -0.007(2)
N(9) 0.226(8) 0.231(9) 0.096(5) -0.154(7) -0.076(5) 0.031(5)
C(1) 0.043(2) 0.053(2) 0.045(2) -0.016(2) -0.012(2) -0.007(2)
C(2) 0.057(3) 0.058(3) 0.064(3) -0.024(2) -0.017(2) -0.004(2)
C(3) 0.061(3) 0.052(3) 0.086(3) -0.017(2) -0.023(2) -0.019(2)
C(4) 0.048(2) 0.063(3) 0.070(3) -0.011(2) -0.017(2) -0.028(2)
C(5) 0.036(2) 0.060(2) 0.051(2) -0.013(2) -0.015(2) -0.015(2)
C(6) 0.035(2) 0.072(3) 0.043(2) -0.014(2) -0.010(2) -0.015(2)
C(7) 0.049(2) 0.098(4) 0.052(3) -0.019(2) -0.011(2) -0.027(2)
C(8) 0.058(3) 0.123(5) 0.041(2) -0.026(3) -0.010(2) -0.022(3)
C(9) 0.056(3) 0.104(4) 0.044(2) -0.029(3) -0.016(2) 0.001(2)
C(10) 0.041(2) 0.081(3) 0.042(2) -0.023(2) -0.018(2) 0.003(2)
C(11) 0.045(2) 0.062(3) 0.054(2) -0.022(2) -0.022(2) 0.007(2)
C(12) 0.065(3) 0.093(4) 0.069(3) -0.043(3) -0.032(2) 0.023(3)
C(13) 0.077(3) 0.068(3) 0.107(4) -0.039(3) -0.045(3) 0.020(3)
C(14) 0.063(3) 0.054(3) 0.106(4) -0.025(2) -0.036(3) 0.002(3)
C(15) 0.050(2) 0.056(3) 0.073(3) -0.020(2) -0.024(2) -0.004(2)
C(16) 0.043(2) 0.057(2) 0.047(2) -0.017(2) -0.012(2) -0.010(2)
C(17) 0.057(3) 0.079(3) 0.050(2) -0.023(2) -0.005(2) -0.020(2)
C(18) 0.095(4) 0.070(4) 0.070(3) -0.030(3) -0.008(3) -0.013(3)
C(19) 0.048(2) 0.071(3) 0.064(3) -0.021(2) -0.013(2) -0.020(2)
C(20) 0.067(3) 0.102(4) 0.049(3) -0.036(3) -0.009(2) -0.015(3)
C(21) 0.067(3) 0.084(4) 0.061(3) -0.038(3) -0.013(2) 0.001(3)
C(22) 0.052(2) 0.063(3) 0.069(3) -0.025(2) -0.011(2) -0.009(2)
C(23) 0.036(2) 0.059(2) 0.054(2) -0.019(2) -0.013(2) -0.008(2)
C(24) 0.036(2) 0.054(2) 0.062(2) -0.021(2) -0.004(2) -0.015(2)
C(25) 0.052(2) 0.059(3) 0.078(3) -0.022(2) -0.023(2) -0.013(2)
C(26) 0.059(3) 0.066(3) 0.083(3) -0.014(2) -0.023(2) -0.033(3)
C(27) 0.051(2) 0.079(3) 0.067(3) -0.012(2) -0.022(2) -0.030(3)
C(28) 0.043(2) 0.067(3) 0.053(2) -0.019(2) -0.019(2) -0.009(2)
C(29) 0.045(2) 0.070(3) 0.058(2) -0.016(2) -0.022(2) -0.011(2)
C(30) 0.064(3) 0.095(4) 0.056(3) -0.021(3) -0.027(2) -0.007(3)
C(31) 0.075(3) 0.097(4) 0.070(3) -0.026(3) -0.032(3) 0.002(3)
C(32) 0.071(3) 0.084(4) 0.081(4) -0.033(3) -0.040(3) 0.023(3)
C(33) 0.058(3) 0.065(3) 0.083(3) -0.023(2) -0.033(2) 0.007(2)
C(34) 0.048(2) 0.054(3) 0.082(3) -0.015(2) -0.019(2) -0.014(2)
C(35) 0.078(3) 0.064(3) 0.119(4) -0.020(3) -0.021(3) -0.038(3)
C(36) 0.085(5) 0.24(1) 0.089(5) 0.022(6) -0.031(4) -0.090(6)
C(37) 0.126(6) 0.153(7) 0.085(5) -0.083(6) -0.050(4) 0.010(5)
C(38) 0.154(7) 0.104(5) 0.206(9) -0.044(5) -0.115(6) -0.000(6)

loop_
_atom_type_symbol
_atom_type_description
_atom_type_scat_dispersion_real
_atom_type_scat_dispersion_imag
_atom_type_scat_source
C C 0.003 0.002
;International Tables for Crystallography
(1992, Vol. C, Tables 4.2.6.8 and 6.1.1.1)
;
H H 0.000 0.000
;International Tables for Crystallography
(1992, Vol. C, Table 6.1.1.2)
;
F F 0.017 0.010
;International Tables for Crystallography
(1992, Vol. C, Tables 4.2.6.8 and 6.1.1.1)
;
N N 0.006 0.003
;International Tables for Crystallography
(1992, Vol. C, Tables 4.2.6.8 and 6.1.1.1)
;
O O 0.011 0.006
;International Tables for Crystallography
(1992, Vol. C, Tables 4.2.6.8 and 6.1.1.1)
;
Rh Rh -1.118 0.919
;International Tables for Crystallography
(1992, Vol. C, Tables 4.2.6.8 and 6.1.1.1)
;
S S 0.125 0.123
;International Tables for Crystallography
(1992, Vol. C, Tables 4.2.6.8 and 6.1.1.1)
;

loop_
_geom_angle_atom_site_label_1
_geom_angle_atom_site_label_2
_geom_angle_atom_site_label_3
_geom_angle
_geom_angle_publ_flag
N(1) Rh(1) N(2) 80.9(1) yes
N(1) Rh(1) N(3) 161.0(1) yes
N(1) Rh(1) N(4) 98.9(1) yes
N(2) Rh(1) N(3) 80.5(1) yes
N(2) Rh(1) N(4) 176.5(1) yes
N(3) Rh(1) N(4) 99.5(1) yes
N(5) Rh(2) N(6) 80.1(1) yes
N(5) Rh(2) N(7) 159.4(1) yes
N(5) Rh(2) N(8) 97.8(1) yes
N(6) Rh(2) N(7) 80.1(1) yes
N(6) Rh(2) N(8) 173.6(1) yes
N(7) Rh(2) N(8) 101.3(1) yes
O(1) S(1) O(2) 117.2(3) yes
O(1) S(1) O(3) 113.4(2) yes
O(1) S(1) C(18) 103.2(3) yes
O(2) S(1) O(3) 113.3(3) yes
O(2) S(1) C(18) 104.5(3) yes
O(3) S(1) C(18) 103.2(3) yes
O(4) S(2) O(5) 115.2(4) yes
O(4) S(2) O(6) 112.9(3) yes
O(4) S(2) C(36) 105.4(6) yes
O(5) S(2) O(6) 115.6(3) yes
O(5) S(2) C(36) 103.4(4) yes
O(6) S(2) C(36) 102.3(4) yes
Rh(1) N(1) C(1) 128.5(3) yes
Rh(1) N(1) C(5) 113.4(2) yes
C(1) N(1) C(5) 118.0(3) yes
Rh(1) N(2) C(6) 118.4(3) yes
Rh(1) N(2) C(10) 118.6(3) yes
C(6) N(2) C(10) 123.0(4) yes
Rh(1) N(3) C(11) 113.4(3) yes
Rh(1) N(3) C(15) 128.5(3) yes
C(11) N(3) C(15) 118.0(4) yes
Rh(1) N(4) C(16) 176.9(3) yes
Rh(2) N(5) C(19) 128.7(3) yes
Rh(2) N(5) C(23) 113.2(2) yes
C(19) N(5) C(23) 118.1(3) yes
Rh(2) N(6) C(24) 120.0(3) yes
Rh(2) N(6) C(28) 119.1(3) yes
C(24) N(6) C(28) 120.8(4) yes
Rh(2) N(7) C(29) 113.1(3) yes
Rh(2) N(7) C(33) 128.6(3) yes
C(29) N(7) C(33) 118.3(4) yes
Rh(2) N(8) C(34) 175.0(4) yes
N(1) C(1) C(2) 122.3(4) yes
C(1) C(2) C(3) 119.4(4) yes
C(2) C(3) C(4) 119.3(4) yes
C(3) C(4) C(5) 119.4(4) yes
N(1) C(5) C(4) 121.5(4) yes
N(1) C(5) C(6) 113.9(3) yes
C(4) C(5) C(6) 124.5(4) yes
N(2) C(6) C(5) 113.3(3) yes
N(2) C(6) C(7) 119.2(4) yes
C(5) C(6) C(7) 127.5(4) yes
C(6) C(7) C(8) 118.9(5) yes
C(7) C(8) C(9) 121.2(4) yes
C(8) C(9) C(10) 118.9(4) yes
N(2) C(10) C(9) 118.9(4) yes
N(2) C(10) C(11) 112.9(4) yes
C(9) C(10) C(11) 128.2(4) yes
N(3) C(11) C(10) 114.5(3) yes
N(3) C(11) C(12) 120.6(5) yes
C(10) C(11) C(12) 124.8(4) yes
C(11) C(12) C(13) 119.8(5) yes
C(12) C(13) C(14) 118.8(5) yes
C(13) C(14) C(15) 119.9(5) yes
N(3) C(15) C(14) 122.8(4) yes
N(4) C(16) C(17) 178.9(4) yes
S(1) C(18) F(1) 112.3(4) yes
S(1) C(18) F(2) 111.8(5) yes
S(1) C(18) F(3) 112.6(4) yes
F(1) C(18) F(2) 105.2(5) yes
F(1) C(18) F(3) 107.0(6) yes
F(2) C(18) F(3) 107.6(5) yes
N(5) C(19) C(20) 122.7(4) yes
C(19) C(20) C(21) 119.0(4) yes
C(20) C(21) C(22) 119.3(4) yes
C(21) C(22) C(23) 120.2(4) yes
N(5) C(23) C(22) 120.8(4) yes
N(5) C(23) C(24) 114.5(3) yes
C(22) C(23) C(24) 124.8(4) yes
N(6) C(24) C(23) 112.1(3) yes
N(6) C(24) C(25) 120.9(4) yes
C(23) C(24) C(25) 127.0(4) yes
C(24) C(25) C(26) 118.9(4) yes
C(25) C(26) C(27) 120.3(4) yes
C(26) C(27) C(28) 120.0(4) yes
N(6) C(28) C(27) 119.0(4) yes
N(6) C(28) C(29) 112.9(4) yes
C(27) C(28) C(29) 128.0(4) yes
N(7) C(29) C(28) 114.4(4) yes
N(7) C(29) C(30) 120.7(4) yes
C(28) C(29) C(30) 124.9(4) yes
C(29) C(30) C(31) 120.3(5) yes
C(30) C(31) C(32) 119.6(5) yes
C(31) C(32) C(33) 120.0(5) yes
N(7) C(33) C(32) 121.2(5) yes
N(8) C(34) C(35) 177.4(5) yes
S(2) C(36) F(4) 113.3(9) yes
S(2) C(36) F(5) 113.5(7) yes
S(2) C(36) F(6) 113.4(7) yes
F(4) C(36) F(5) 101.5(7) yes
F(4) C(36) F(6) 106.5(10) yes
F(5) C(36) F(6) 107(1) yes
N(9) C(37) C(38) 171.6(9) yes

loop_
_geom_bond_atom_site_label_1
_geom_bond_atom_site_label_2
_geom_bond_distance
_geom_bond_publ_flag
Rh(1) N(1) 2.019(3) yes
Rh(1) N(2) 1.911(3) yes
Rh(1) N(3) 2.024(3) yes
Rh(1) N(4) 2.025(3) yes
Rh(2) N(5) 2.025(3) yes
Rh(2) N(6) 1.908(3) yes
Rh(2) N(7) 2.036(3) yes
Rh(2) N(8) 2.008(4) yes
S(1) O(1) 1.426(3) yes
S(1) O(2) 1.414(4) yes
S(1) O(3) 1.436(4) yes
S(1) C(18) 1.801(6) yes
S(2) O(4) 1.404(5) yes
S(2) O(5) 1.401(4) yes
S(2) O(6) 1.407(4) yes
S(2) C(36) 1.722(9) yes
F(1) C(18) 1.288(6) yes
F(2) C(18) 1.296(7) yes
F(3) C(18) 1.300(6) yes
F(4) C(36) 1.309(9) yes
F(5) C(36) 1.324(8) yes
F(6) C(36) 1.27(1) yes
N(1) C(1) 1.342(4) yes
N(1) C(5) 1.372(4) yes
N(2) C(6) 1.348(5) yes
N(2) C(10) 1.349(5) yes
N(3) C(11) 1.358(5) yes
N(3) C(15) 1.343(5) yes
N(4) C(16) 1.134(4) yes
N(5) C(19) 1.340(5) yes
N(5) C(23) 1.373(5) yes
N(6) C(24) 1.342(5) yes
N(6) C(28) 1.362(5) yes
N(7) C(29) 1.380(5) yes
N(7) C(33) 1.337(5) yes
N(8) C(34) 1.137(5) yes
N(9) C(37) 1.138(9) yes
C(1) C(2) 1.380(5) yes
C(2) C(3) 1.368(6) yes
C(3) C(4) 1.380(6) yes
C(4) C(5) 1.375(5) yes
C(5) C(6) 1.461(5) yes
C(6) C(7) 1.384(5) yes
C(7) C(8) 1.378(7) yes
C(8) C(9) 1.370(7) yes
C(9) C(10) 1.393(6) yes
C(10) C(11) 1.455(6) yes
C(11) C(12) 1.411(6) yes
C(12) C(13) 1.369(7) yes
C(13) C(14) 1.360(7) yes
C(14) C(15) 1.378(6) yes
C(16) C(17) 1.449(5) yes
C(19) C(20) 1.387(6) yes
C(20) C(21) 1.372(7) yes
C(21) C(22) 1.368(6) yes
C(22) C(23) 1.386(5) yes
C(23) C(24) 1.459(5) yes
C(24) C(25) 1.389(5) yes
C(25) C(26) 1.365(6) yes
C(26) C(27) 1.367(6) yes
C(27) C(28) 1.395(6) yes
C(28) C(29) 1.437(6) yes
C(29) C(30) 1.394(6) yes
C(30) C(31) 1.346(7) yes
C(31) C(32) 1.358(7) yes
C(32) C(33) 1.406(7) yes
C(34) C(35) 1.447(6) yes
C(37) C(38) 1.39(1) yes

loop_
_geom_contact_atom_site_label_1
_geom_contact_atom_site_label_2
_geom_contact_distance
_geom_contact_site_symmetry_2
Rh(1) Rh(1) 3.0693(7) 2_565
Rh(1) Rh(2) 3.1520(6) .
Rh(1) N(2) 3.541(3) 2_565
Rh(1) N(8) 3.585(3) .
Rh(2) N(1) 3.575(3) .
Rh(2) N(2) 3.592(3) .
F(1) C(31) 3.210(7) .
F(1) F(3) 3.274(6) 2_656
F(1) C(32) 3.460(7) .
F(2) F(3) 3.244(5) 2_656
F(2) F(6) 3.341(10) .
F(3) F(3) 3.244(7) 2_656
F(3) C(22) 3.308(6) 1_546
F(3) C(21) 3.413(7) 1_546
F(3) C(18) 3.515(6) 2_656
F(3) C(32) 3.542(6) 2_656
F(4) C(1) 3.309(7) 2_665
F(4) C(2) 3.336(7) 2_665
F(4) C(21) 3.341(8) 2_665
F(5) F(5) 3.081(9) 2_756
F(5) C(12) 3.476(7) 1_655
F(5) C(38) 3.566(9) 1_655
O(1) C(16) 3.253(5) 1_556
O(1) C(15) 3.278(6) 1_556
O(1) C(17) 3.328(6) 1_556
O(1) C(7) 3.386(6) 2_566
O(1) C(4) 3.459(5) 2_566
O(1) C(35) 3.570(7) 1_556
O(2) C(38) 3.261(8) .
O(2) C(3) 3.374(6) 1_546
O(2) C(4) 3.397(5) 2_566
O(2) C(2) 3.515(6) 1_546
O(3) C(25) 3.308(6) 1_546
O(3) C(35) 3.364(6) 1_556
O(4) N(9) 3.344(10) 1_655
O(4) C(37) 3.499(10) 1_655
O(4) C(17) 3.562(7) 2_665
O(4) C(9) 3.569(7) 1_655
O(5) C(17) 3.237(6) 1_556
O(5) C(19) 3.452(6) 1_556
O(6) C(26) 3.320(6) 2_666
O(6) C(27) 3.345(6) 2_666
O(6) C(35) 3.354(7) 1_556
O(6) C(38) 3.356(9) 1_655
O(6) C(13) 3.540(6) 2_656
N(1) N(3) 3.226(4) 2_565
N(1) C(15) 3.457(5) 2_565
N(1) N(6) 3.460(4) .
N(1) C(24) 3.559(5) .
N(1) N(5) 3.572(4) .
N(1) C(23) 3.587(4) .
N(2) N(4) 3.199(4) 2_565
N(2) N(7) 3.376(4) .
N(2) C(29) 3.541(5) .
N(2) C(16) 3.593(5) 2_565
N(3) C(1) 3.409(5) 2_565
N(3) N(8) 3.440(4) .
N(4) C(6) 3.379(5) 2_565
N(4) N(8) 3.434(4) .
N(4) C(10) 3.455(5) 2_565
N(4) C(19) 3.506(5) .
N(5) C(1) 3.454(5) .
N(5) C(28) 3.511(5) 2_665
N(6) C(5) 3.399(4) .
N(7) C(10) 3.368(5) .
N(7) C(11) 3.600(5) .
N(8) C(15) 3.447(5) .
N(8) C(26) 3.476(5) 2_665
N(9) C(7) 3.283(9) 2_566
N(9) C(9) 3.300(8) .
N(9) C(31) 3.334(9) .
N(9) C(8) 3.41(1) 2_566
C(1) C(23) 3.247(5) .
C(1) C(11) 3.445(5) 2_565
C(1) C(22) 3.555(5) .
C(1) C(15) 3.581(5) 2_565
C(1) C(24) 3.597(5) .
C(2) C(22) 3.441(6) .
C(2) C(23) 3.487(6) .
C(2) C(14) 3.571(6) 2_565
C(3) C(25) 3.496(6) .
C(3) C(14) 3.584(6) 2_565
C(4) C(25) 3.556(6) .
C(4) C(15) 3.593(6) 2_565
C(5) C(15) 3.449(5) 2_565
C(5) C(24) 3.578(5) .
C(6) C(28) 3.431(5) .
C(6) C(16) 3.560(5) 2_565
C(6) C(29) 3.571(5) .
C(7) C(16) 3.512(6) 2_565
C(8) C(17) 3.443(6) 2_565
C(8) C(16) 3.509(6) 2_565
C(8) C(30) 3.513(6) .
C(9) C(16) 3.566(6) 2_565
C(9) C(31) 3.571(7) .
C(9) C(30) 3.581(7) .
C(10) C(33) 3.450(6) .
C(11) C(33) 3.313(6) .
C(12) C(33) 3.536(6) .
C(15) C(34) 3.392(6) .
C(16) C(19) 3.402(6) .
C(21) C(30) 3.469(7) 2_665
C(21) C(31) 3.508(7) 2_665
C(22) C(29) 3.594(6) 2_665
C(23) C(29) 3.546(5) 2_665

loop_
_geom_torsion_atom_site_label_1
_geom_torsion_atom_site_label_2
_geom_torsion_atom_site_label_3
_geom_torsion_atom_site_label_4
_geom_torsion
_geom_torsion_publ_flag
Rh(1) N(1) C(1) C(2) -177.7(3) yes
Rh(1) N(1) C(5) C(4) 179.1(3) yes
Rh(1) N(1) C(5) C(6) 0.8(4) yes
Rh(1) N(2) C(6) C(5) -2.7(4) yes
Rh(1) N(2) C(6) C(7) 178.1(3) yes
Rh(1) N(2) C(10) C(9) -177.6(3) yes
Rh(1) N(2) C(10) C(11) 2.8(4) yes
Rh(1) N(3) C(11) C(10) 1.0(4) yes
Rh(1) N(3) C(11) C(12) -177.0(3) yes
Rh(1) N(3) C(15) C(14) 176.4(3) yes
Rh(1) N(4) C(16) C(17) 18(26) yes
Rh(2) N(5) C(19) C(20) 176.7(3) yes
Rh(2) N(5) C(23) C(22) -176.8(3) yes
Rh(2) N(5) C(23) C(24) 2.9(4) yes
Rh(2) N(6) C(24) C(23) -0.1(4) yes
Rh(2) N(6) C(24) C(25) 178.9(3) yes
Rh(2) N(6) C(28) C(27) -179.1(3) yes
Rh(2) N(6) C(28) C(29) 3.6(4) yes
Rh(2) N(7) C(29) C(28) -4.2(4) yes
Rh(2) N(7) C(29) C(30) 177.8(3) yes
Rh(2) N(7) C(33) C(32) -178.4(3) yes
Rh(2) N(8) C(34) C(35) -42(12) yes
F(1) C(18) S(1) O(1) -59.6(5) yes
F(1) C(18) S(1) O(2) 63.5(5) yes
F(1) C(18) S(1) O(3) -177.9(5) yes
F(2) C(18) S(1) O(1) 58.3(5) yes
F(2) C(18) S(1) O(2) -178.6(4) yes
F(2) C(18) S(1) O(3) -59.9(5) yes
F(3) C(18) S(1) O(1) 179.5(5) yes
F(3) C(18) S(1) O(2) -57.4(6) yes
F(3) C(18) S(1) O(3) 61.3(6) yes
F(4) C(36) S(2) O(4) -54.1(9) yes
F(4) C(36) S(2) O(5) 67.3(10) yes
F(4) C(36) S(2) O(6) -172.3(8) yes
F(5) C(36) S(2) O(4) 61.0(9) yes
F(5) C(36) S(2) O(5) -177.7(8) yes
F(5) C(36) S(2) O(6) -57.3(9) yes
F(6) C(36) S(2) O(4) -175.6(8) yes
F(6) C(36) S(2) O(5) -54.3(9) yes
F(6) C(36) S(2) O(6) 66.1(8) yes
N(1) Rh(1) N(2) C(6) 2.5(3) yes
N(1) Rh(1) N(2) C(10) -178.4(3) yes
N(1) Rh(1) N(3) C(11) 10.8(5) yes
N(1) Rh(1) N(3) C(15) -167.2(3) yes
N(1) Rh(1) N(4) C(16) 76(5) yes
N(1) C(1) C(2) C(3) -1.4(6) yes
N(1) C(5) C(4) C(3) -1.1(6) yes
N(1) C(5) C(6) N(2) 1.1(4) yes
N(1) C(5) C(6) C(7) -179.8(4) yes
N(2) Rh(1) N(1) C(1) 177.0(3) yes
N(2) Rh(1) N(1) C(5) -1.7(2) yes
N(2) Rh(1) N(3) C(11) 0.4(2) yes
N(2) Rh(1) N(3) C(15) -177.6(3) yes
N(2) Rh(1) N(4) C(16) -10(7) yes
N(2) C(6) C(5) C(4) -177.2(3) yes
N(2) C(6) C(7) C(8) 0.3(6) yes
N(2) C(10) C(9) C(8) -1.3(6) yes
N(2) C(10) C(11) N(3) -2.3(5) yes
N(2) C(10) C(11) C(12) 175.5(4) yes
N(3) Rh(1) N(1) C(1) 166.6(3) yes
N(3) Rh(1) N(1) C(5) -12.1(5) yes
N(3) Rh(1) N(2) C(6) 179.0(3) yes
N(3) Rh(1) N(2) C(10) -1.8(3) yes
N(3) Rh(1) N(4) C(16) -99(5) yes
N(3) C(11) C(10) C(9) 178.1(4) yes
N(3) C(11) C(12) C(13) 0.4(6) yes
N(3) C(15) C(14) C(13) 0.1(7) yes
N(4) Rh(1) N(1) C(1) 0.6(3) yes
N(4) Rh(1) N(1) C(5) -178.2(2) yes
N(4) Rh(1) N(2) C(6) 89(2) yes
N(4) Rh(1) N(2) C(10) -91(2) yes
N(4) Rh(1) N(3) C(11) 176.8(2) yes
N(4) Rh(1) N(3) C(15) -1.1(3) yes
N(5) Rh(2) N(6) C(24) 1.3(3) yes
N(5) Rh(2) N(6) C(28) -178.8(3) yes
N(5) Rh(2) N(7) C(29) 21.1(5) yes
N(5) Rh(2) N(7) C(33) -159.6(3) yes
N(5) Rh(2) N(8) C(34) 17(4) yes
N(5) C(19) C(20) C(21) -0.7(7) yes
N(5) C(23) C(22) C(21) -0.1(6) yes
N(5) C(23) C(24) N(6) -1.9(4) yes
N(5) C(23) C(24) C(25) 179.2(4) yes
N(6) Rh(2) N(5) C(19) -179.9(3) yes
N(6) Rh(2) N(5) C(23) -2.3(2) yes
N(6) Rh(2) N(7) C(29) 4.7(3) yes
N(6) Rh(2) N(7) C(33) -176.0(4) yes
N(6) Rh(2) N(8) C(34) -53(4) yes
N(6) C(24) C(23) C(22) 177.8(4) yes
N(6) C(24) C(25) C(26) 0.8(6) yes
N(6) C(28) C(27) C(26) -0.4(6) yes
N(6) C(28) C(29) N(7) 0.7(5) yes
N(6) C(28) C(29) C(30) 178.6(4) yes
N(7) Rh(2) N(5) C(19) 163.6(3) yes
N(7) Rh(2) N(5) C(23) -18.8(5) yes
N(7) Rh(2) N(6) C(24) 175.5(3) yes
N(7) Rh(2) N(6) C(28) -4.6(3) yes
N(7) Rh(2) N(8) C(34) -154(4) yes
N(7) C(29) C(28) C(27) -176.4(4) yes
N(7) C(29) C(30) C(31) 1.0(7) yes
N(7) C(33) C(32) C(31) 0.4(7) yes
N(8) Rh(2) N(5) C(19) 6.2(3) yes
N(8) Rh(2) N(5) C(23) -176.2(2) yes
N(8) Rh(2) N(6) C(24) 72(1) yes
N(8) Rh(2) N(6) C(28) -107(1) yes
N(8) Rh(2) N(7) C(29) 178.4(3) yes
N(8) Rh(2) N(7) C(33) -2.4(4) yes
C(1) N(1) C(5) C(4) 0.2(5) yes
C(1) N(1) C(5) C(6) -178.1(3) yes
C(1) C(2) C(3) C(4) 0.4(6) yes
C(2) C(1) N(1) C(5) 1.0(5) yes
C(2) C(3) C(4) C(5) 0.8(6) yes
C(3) C(4) C(5) C(6) 177.0(4) yes
C(4) C(5) C(6) C(7) 2.0(6) yes
C(5) C(6) N(2) C(10) 178.2(3) yes
C(5) C(6) C(7) C(8) -178.8(4) yes
C(6) N(2) C(10) C(9) 1.5(5) yes
C(6) N(2) C(10) C(11) -178.1(3) yes
C(6) C(7) C(8) C(9) -0.2(7) yes
C(7) C(6) N(2) C(10) -1.0(5) yes
C(7) C(8) C(9) C(10) 0.6(7) yes
C(8) C(9) C(10) C(11) 178.3(4) yes
C(9) C(10) C(11) C(12) -4.0(7) yes
C(10) C(11) N(3) C(15) 179.1(3) yes
C(10) C(11) C(12) C(13) -177.3(4) yes
C(11) N(3) C(15) C(14) -1.4(6) yes
C(11) C(12) C(13) C(14) -1.8(7) yes
C(12) C(11) N(3) C(15) 1.2(5) yes
C(12) C(13) C(14) C(15) 1.6(7) yes
C(19) N(5) C(23) C(22) 1.1(5) yes
C(19) N(5) C(23) C(24) -179.2(3) yes
C(19) C(20) C(21) C(22) 1.7(7) yes
C(20) C(19) N(5) C(23) -0.7(6) yes
C(20) C(21) C(22) C(23) -1.4(7) yes
C(21) C(22) C(23) C(24) -179.7(4) yes
C(22) C(23) C(24) C(25) -1.2(6) yes
C(23) C(24) N(6) C(28) 180.0(3) yes
C(23) C(24) C(25) C(26) 179.6(4) yes
C(24) N(6) C(28) C(27) 0.8(5) yes
C(24) N(6) C(28) C(29) -176.5(3) yes
C(24) C(25) C(26) C(27) -0.3(6) yes
C(25) C(24) N(6) C(28) -1.0(5) yes
C(25) C(26) C(27) C(28) 0.2(6) yes
C(26) C(27) C(28) C(29) 176.5(4) yes
C(27) C(28) C(29) C(30) 1.5(7) yes
C(28) C(29) N(7) C(33) 176.5(3) yes
C(28) C(29) C(30) C(31) -176.8(4) yes
C(29) N(7) C(33) C(32) 0.8(6) yes
C(29) C(30) C(31) C(32) 0.3(8) yes
C(30) C(29) N(7) C(33) -1.6(6) yes
C(30) C(31) C(32) C(33) -1.0(8) yes
C(30) C(31) C(32) C(33) -1.0(8) yes
